data_2228243
loop_
_publ_author_name
'Xin, Jian-Hua'
'Tong, Xiao-Lan'

_publ_section_title
;
 5,5'-(Butane-1,4-diyl)bis(1<i>H</i>-tetrazole) dihydrate
;
_journal_coeditor_code BT5418
_journal_issue 12
_journal_name_full 'Acta Crystallographica Section E'
_journal_page_first o3328
_journal_paper_doi 10.1107/S1600536810048993
_journal_volume 66
_journal_year 2010
_chemical_formula_iupac 'C6 H10 N8, 2H2 O'
_chemical_formula_moiety 'C6 H10 N8, 2(H2 O)'
_chemical_formula_sum 'C6 H14 N8 O2'
_chemical_formula_weight 230.25
_chemical_name_systematic
;
5,5'-(Butane-1,4-diyl)bis(1<i>H</i>-tetrazole) dihydrate
;
_space_group_IT_number 15
_symmetry_cell_setting monoclinic
_symmetry_space_group_name_Hall '-C 2yc'
_symmetry_space_group_name_H-M 'C 1 2/c 1'
_atom_sites_solution_hydrogens geom
_atom_sites_solution_primary direct
_atom_sites_solution_secondary difmap
_cell_angle_alpha 90.00
_cell_angle_beta 100.716(7)
_cell_angle_gamma 90.00
_cell_formula_units_Z 4
_cell_length_a 6.994(3)
_cell_length_b 11.590(5)
_cell_length_c 14.097(6)
_cell_measurement_reflns_used 1178
_cell_measurement_temperature 294(2)
_cell_measurement_theta_max 24.97
_cell_measurement_theta_min 2.94
_cell_volume 1122.8(8)
_computing_cell_refinement 'SAINT (Siemens, 1996)'
_computing_data_collection 'SMART (Siemens, 1996)'
_computing_data_reduction 'SAINT (Siemens, 1996)'
_computing_molecular_graphics 'DIAMOND (Brandenburg, 1999)'
_computing_publication_material 'SHELXL97 (Sheldrick, 2008)'
_computing_structure_refinement 'SHELXL97 (Sheldrick, 2008)'
_computing_structure_solution 'SHELXS97 (Sheldrick, 2008)'
_diffrn_ambient_temperature 294(2)
_diffrn_measured_fraction_theta_full 1.000
_diffrn_measured_fraction_theta_max 1.000
_diffrn_measurement_device_type 'Bruker SMART CCD area-detector'
_diffrn_measurement_method '\f and \w'
_diffrn_radiation_monochromator graphite
_diffrn_radiation_source 'fine-focus sealed tube'
_diffrn_radiation_type MoK\a
_diffrn_radiation_wavelength 0.71073
_diffrn_reflns_av_R_equivalents 0.0245
_diffrn_reflns_av_sigmaI/netI 0.0264
_diffrn_reflns_limit_h_max 8
_diffrn_reflns_limit_h_min -7
_diffrn_reflns_limit_k_max 10
_diffrn_reflns_limit_k_min -13
_diffrn_reflns_limit_l_max 15
_diffrn_reflns_limit_l_min -16
_diffrn_reflns_number 2756
_diffrn_reflns_theta_full 25.04
_diffrn_reflns_theta_max 25.04
_diffrn_reflns_theta_min 2.94
_diffrn_standards_decay_% 0
_diffrn_standards_number 0
_exptl_absorpt_coefficient_mu 0.107
_exptl_absorpt_correction_T_max 0.9831
_exptl_absorpt_correction_T_min 0.9790
_exptl_absorpt_correction_type multi-scan
_exptl_absorpt_process_details '(SADABS; Sheldrick, 1996)'
_exptl_crystal_colour colorless
_exptl_crystal_density_diffrn 1.362
_exptl_crystal_density_method 'not measured'
_exptl_crystal_description block
_exptl_crystal_F_000 488
_exptl_crystal_size_max 0.20
_exptl_crystal_size_mid 0.18
_exptl_crystal_size_min 0.16
_refine_diff_density_max 0.164
_refine_diff_density_min -0.212
_refine_ls_extinction_method none
_refine_ls_goodness_of_fit_ref 1.035
_refine_ls_hydrogen_treatment constr
_refine_ls_matrix_type full
_refine_ls_number_parameters 73
_refine_ls_number_reflns 992
_refine_ls_number_restraints 0
_refine_ls_restrained_S_all 1.035
_refine_ls_R_factor_all 0.0699
_refine_ls_R_factor_gt 0.0517
_refine_ls_shift/su_max 0.000
_refine_ls_shift/su_mean 0.000
_refine_ls_structure_factor_coef Fsqd
_refine_ls_weighting_details 'calc w=1/[\s^2^(Fo^2^)+(0.0759P)^2^+0.9248P] where P=(Fo^2^+2Fc^2^)/3'
_refine_ls_weighting_scheme calc
_refine_ls_wR_factor_gt 0.1345
_refine_ls_wR_factor_ref 0.1470
_reflns_number_gt 722
_reflns_number_total 992
_reflns_threshold_expression I>2\s(I)
_cod_data_source_file bt5418.cif
_cod_data_source_block I
_cod_original_sg_symbol_H-M 'C 2/c'
_cod_database_code 2228243
_cod_database_fobs_code 2228243

loop_
_symmetry_equiv_pos_as_xyz
'x, y, z'
'-x, y, -z+1/2'
'x+1/2, y+1/2, z'
'-x+1/2, y+1/2, -z+1/2'
'-x, -y, -z'
'x, -y, z-1/2'
'-x+1/2, -y+1/2, -z'
'x+1/2, -y+1/2, z-1/2'

loop_
_atom_site_type_symbol
_atom_site_label
_atom_site_fract_x
_atom_site_fract_y
_atom_site_fract_z
_atom_site_U_iso_or_equiv
_atom_site_adp_type
_atom_site_calc_flag
_atom_site_refinement_flags
_atom_site_occupancy
_atom_site_disorder_assembly
_atom_site_disorder_group
O O1W 0.2175(3) 0.10913(15) 0.88483(13) 0.0697(7) Uani d . 1 . .
H H1WA 0.2503 0.0847 0.9424 0.105 Uiso d R 1 . .
H H1WB 0.2153 0.1823 0.8886 0.105 Uiso d R 1 . .
N N1 0.2521(3) -0.00531(16) 0.72515(14) 0.0487(6) Uani d . 1 . .
H H1 0.2430 0.0355 0.7751 0.058 Uiso calc R 1 . .
N N2 0.2517(4) -0.11987(17) 0.72219(16) 0.0607(7) Uani d . 1 . .
N N3 0.2679(4) -0.14652(18) 0.63566(16) 0.0624(7) Uani d . 1 . .
N N4 0.2787(4) -0.05060(17) 0.58246(14) 0.0536(7) Uani d . 1 . .
C C1 0.2683(4) 0.0365(2) 0.63995(16) 0.0422(6) Uani d . 1 . .
C C3 0.2750(4) 0.1611(2) 0.61690(17) 0.0505(7) Uani d . 1 . .
H H3A 0.3991 0.1922 0.6488 0.061 Uiso calc R 1 . .
H H3B 0.1737 0.2006 0.6428 0.061 Uiso calc R 1 . .
C C4 0.2488(4) 0.1863(2) 0.50977(17) 0.0463(7) Uani d . 1 . .
H H4A 0.3525 0.1493 0.4838 0.056 Uiso calc R 1 . .
H H4B 0.1261 0.1541 0.4771 0.056 Uiso calc R 1 . .

loop_
_atom_site_aniso_label
_atom_site_aniso_U_11
_atom_site_aniso_U_22
_atom_site_aniso_U_33
_atom_site_aniso_U_12
_atom_site_aniso_U_13
_atom_site_aniso_U_23
O1W 0.131(2) 0.0449(11) 0.0368(11) 0.0010(11) 0.0256(11) -0.0017(8)
N1 0.0817(16) 0.0361(12) 0.0306(11) -0.0005(10) 0.0162(10) 0.0006(9)
N2 0.101(2) 0.0406(13) 0.0419(13) -0.0030(12) 0.0169(12) 0.0072(10)
N3 0.108(2) 0.0365(12) 0.0451(14) -0.0027(12) 0.0196(13) 0.0011(10)
N4 0.0960(18) 0.0327(11) 0.0344(11) -0.0022(11) 0.0181(11) 0.0010(9)
C1 0.0603(16) 0.0364(12) 0.0306(12) -0.0024(11) 0.0103(10) 0.0003(10)
C3 0.082(2) 0.0344(13) 0.0373(14) -0.0022(12) 0.0157(12) -0.0011(11)
C4 0.0661(16) 0.0366(13) 0.0373(13) -0.0007(12) 0.0120(11) 0.0020(10)

loop_
_atom_type_symbol
_atom_type_description
_atom_type_scat_dispersion_real
_atom_type_scat_dispersion_imag
_atom_type_scat_source
C C 0.0033 0.0016 'International Tables Vol C Tables 4.2.6.8 and 6.1.1.4'
H H 0.0000 0.0000 'International Tables Vol C Tables 4.2.6.8 and 6.1.1.4'
O O 0.0106 0.0060 'International Tables Vol C Tables 4.2.6.8 and 6.1.1.4'
N N 0.0061 0.0033 'International Tables Vol C Tables 4.2.6.8 and 6.1.1.4'

loop_
_geom_angle_atom_site_label_1
_geom_angle_atom_site_label_2
_geom_angle_atom_site_label_3
_geom_angle_site_symmetry_1
_geom_angle_site_symmetry_3
_geom_angle
_geom_angle_publ_flag
H1WA O1W H1WB . . 106.1 ?
C1 N1 N2 . . 109.8(2) ?
C1 N1 H1 . . 125.1 ?
N2 N1 H1 . . 125.1 ?
N3 N2 N1 . . 105.69(19) ?
N2 N3 N4 . . 110.7(2) ?
C1 N4 N3 . . 106.1(2) ?
N4 C1 N1 . . 107.7(2) ?
N4 C1 C3 . . 127.6(2) ?
N1 C1 C3 . . 124.7(2) ?
C1 C3 C4 . . 113.8(2) ?
C1 C3 H3A . . 108.8 ?
C4 C3 H3A . . 108.8 ?
C1 C3 H3B . . 108.8 ?
C4 C3 H3B . . 108.8 ?
H3A C3 H3B . . 107.7 ?
C4 C4 C3 7_556 . 111.7(3) ?
C4 C4 H4A 7_556 . 109.3 ?
C3 C4 H4A . . 109.3 ?
C4 C4 H4B 7_556 . 109.3 ?
C3 C4 H4B . . 109.3 ?
H4A C4 H4B . . 108.0 ?

loop_
_geom_bond_atom_site_label_1
_geom_bond_atom_site_label_2
_geom_bond_site_symmetry_2
_geom_bond_distance
_geom_bond_publ_flag
O1W H1WA . 0.8500 ?
O1W H1WB . 0.8500 ?
N1 C1 . 1.320(3) ?
N1 N2 . 1.328(3) ?
N1 H1 . 0.8600 ?
N2 N3 . 1.284(3) ?
N3 N4 . 1.351(3) ?
N4 C1 . 1.305(3) ?
C1 C3 . 1.482(3) ?
C3 C4 . 1.516(3) ?
C3 H3A . 0.9700 ?
C3 H3B . 0.9700 ?
C4 C4 7_556 1.503(5) ?
C4 H4A . 0.9700 ?
C4 H4B . 0.9700 ?

loop_
_geom_hbond_atom_site_label_D
_geom_hbond_atom_site_label_H
_geom_hbond_atom_site_label_A
_geom_hbond_site_symmetry_A
_geom_hbond_distance_DH
_geom_hbond_distance_HA
_geom_hbond_distance_DA
_geom_hbond_angle_DHA
O1W H1WB N3 4_556 0.85 2.02 2.851(3) 165.2
O1W H1WA N4 6_556 0.85 1.99 2.822(3) 167.0
N1 H1 O1W . 0.86 1.80 2.662(3) 174.8

loop_
_geom_torsion_atom_site_label_1
_geom_torsion_atom_site_label_2
_geom_torsion_atom_site_label_3
_geom_torsion_atom_site_label_4
_geom_torsion_site_symmetry_1
_geom_torsion_site_symmetry_2
_geom_torsion_site_symmetry_3
_geom_torsion_site_symmetry_4
_geom_torsion
_geom_torsion_publ_flag
C1 N1 N2 N3 . . . . 0.1(3) ?
N1 N2 N3 N4 . . . . 0.0(3) ?
N2 N3 N4 C1 . . . . 0.0(3) ?
N3 N4 C1 N1 . . . . 0.1(3) ?
N3 N4 C1 C3 . . . . 179.5(2) ?
N2 N1 C1 N4 . . . . -0.1(3) ?
N2 N1 C1 C3 . . . . -179.6(2) ?
N4 C1 C3 C4 . . . . 13.6(4) ?
N1 C1 C3 C4 . . . . -167.1(3) ?
C1 C3 C4 C4 . . . 7_556 178.4(3) ?
